data_4309246
loop_
_publ_author_name
'Daniel A. Lutterman'
'Natalya N. Degtyareva'
'Dean H. Johnston'
'Judith C. Gallucci'
'Judith L. Eglin'
'Claudia Turro'

_publ_contact_author_name 'Claudia  Turro'
_publ_section_title
;
Photoinduced One-Electron Reduction of Alkyl Halides by Dirhodium(II,II)
Tetraformamidinates and a Related Complex with Visible Light
;
_journal_name_full 'Inorganic Chemistry'
_journal_page_first 5388
_journal_page_last 5396
_journal_paper_doi 10.1021/ic048377j
_journal_volume 44
_journal_year 2005
_chemical_formula_moiety 'C76 H64 N12 Rh2 , C1 H2 Cl2'
_chemical_formula_sum 'C77 H66 Cl2 N12 Rh2'
_chemical_formula_weight 1436.14
_chemical_name_systematic
;
?
;
_space_group_IT_number 15
_symmetry_cell_setting monoclinic
_symmetry_space_group_name_Hall '-C 2yc'
_symmetry_space_group_name_H-M 'C 1 2/c 1'
_atom_sites_solution_hydrogens geom
_atom_sites_solution_primary heavy
_atom_sites_solution_secondary difmap
_audit_creation_method SHELXL-93
_cell_angle_alpha 90.00
_cell_angle_beta 96.4330(10)
_cell_angle_gamma 90.00
_cell_formula_units_Z 4
_cell_length_a 18.5107(3)
_cell_length_b 21.7505(4)
_cell_length_c 16.6588(3)
_cell_measurement_temperature 200(2)
_cell_volume 6664.9(2)
_computing_cell_refinement 'HKL Scalepack (Otwinowski & Minor 1997)'
_computing_data_collection 'Collect (Nonius BV, 1997-2000)'
_computing_data_reduction 'HKL Denzo and Scalepack (Otwinowski & Minor 1997)'
_computing_structure_refinement 'SHELXL-93 (Sheldrick, 1993)'
_computing_structure_solution 'SHELXS-86 (Sheldrick, 1990)'
_diffrn_ambient_temperature 200(2)
_diffrn_measurement_device 'Nonius Kappa CCD'
_diffrn_measurement_method 'phi and omega scans'
_diffrn_radiation_monochromator graphite
_diffrn_radiation_source 'fine-focus sealed tube'
_diffrn_radiation_type MoK\a
_diffrn_radiation_wavelength 0.71073
_diffrn_reflns_av_R_equivalents 0.056
_diffrn_reflns_limit_h_max 24
_diffrn_reflns_limit_h_min -23
_diffrn_reflns_limit_k_max 28
_diffrn_reflns_limit_k_min -28
_diffrn_reflns_limit_l_max 21
_diffrn_reflns_limit_l_min -21
_diffrn_reflns_number 62020
_diffrn_reflns_theta_max 27.44
_diffrn_reflns_theta_min 2.21
_exptl_absorpt_coefficient_mu 0.630
_exptl_absorpt_correction_type none
_exptl_crystal_colour green
_exptl_crystal_density_diffrn 1.431
_exptl_crystal_description rod
_exptl_crystal_F_000 2944
_exptl_crystal_size_max 0.35
_exptl_crystal_size_mid 0.08
_exptl_crystal_size_min 0.08
_refine_diff_density_max 0.845
_refine_diff_density_min -0.949
_refine_diff_density_rms 0.076
_refine_ls_extinction_method none
_refine_ls_goodness_of_fit_all 1.040
_refine_ls_goodness_of_fit_ref 1.096
_refine_ls_hydrogen_treatment mixed
_refine_ls_matrix_type full
_refine_ls_number_parameters 432
_refine_ls_number_reflns 7629
_refine_ls_number_restraints 1
_refine_ls_restrained_S_all 1.056
_refine_ls_restrained_S_obs 1.117
_refine_ls_R_factor_all 0.0597
_refine_ls_R_factor_gt 0.0369
_refine_ls_shift/su_max 0.006
_refine_ls_shift/su_mean 0.001
_refine_ls_structure_factor_coef Fsqd
_refine_ls_weighting_details 'w=1/[\s^2^(Fo^2^)+(0.0434P)^2^+9.2457P] where P=(Fo^2^+2Fc^2^)/3'
_refine_ls_weighting_scheme calc
_refine_ls_wR_factor_all 0.0935
_refine_ls_wR_factor_ref 0.0851
_reflns_number_gt 5775
_reflns_number_total 7629
_reflns_threshold_expression I>2sigma(I)
_cod_data_source_file ic048377jrom20041124_111846_1.cif
_cod_data_source_block Turro1070b
_cod_database_code 4309246

loop_
_symmetry_equiv_pos_as_xyz
'x, y, z'
'-x, y, -z+1/2'
'x+1/2, y+1/2, z'
'-x+1/2, y+1/2, -z+1/2'
'-x, -y, -z'
'x, -y, z-1/2'
'-x+1/2, -y+1/2, -z'
'x+1/2, -y+1/2, z-1/2'

loop_
_atom_site_aniso_label
_atom_site_aniso_U_11
_atom_site_aniso_U_22
_atom_site_aniso_U_33
_atom_site_aniso_U_23
_atom_site_aniso_U_13
_atom_site_aniso_U_12
Rh 0.02171(11) 0.01998(11) 0.01895(11) 0.00041(9) 0.00318(7) -0.00032(9)
N1 0.0264(11) 0.0240(12) 0.0203(11) -0.0023(9) 0.0025(9) 0.0014(9)
N2 0.0258(11) 0.0241(12) 0.0219(11) 0.0011(10) 0.0048(9) -0.0032(9)
N3 0.0261(11) 0.0218(12) 0.0228(12) 0.0002(9) 0.0013(9) 0.0040(9)
N4 0.0231(11) 0.0262(12) 0.0217(11) 0.0027(9) 0.0028(9) -0.0024(9)
N5 0.0308(13) 0.0279(13) 0.0268(13) -0.0037(11) 0.0015(11) 0.0083(11)
N6 0.0414(15) 0.0277(14) 0.0268(14) -0.0061(11) 0.0002(12) 0.0097(11)
C1 0.0276(14) 0.0264(15) 0.0251(14) -0.0056(12) 0.0058(11) -0.0010(11)
C2 0.043(2) 0.034(2) 0.031(2) 0.0023(14) 0.0023(13) -0.0050(14)
C3 0.064(2) 0.028(2) 0.053(2) -0.001(2) 0.001(2) -0.015(2)
C4 0.062(2) 0.043(2) 0.042(2) -0.012(2) -0.004(2) -0.015(2)
C5 0.063(2) 0.045(2) 0.031(2) -0.005(2) -0.008(2) -0.006(2)
C6 0.052(2) 0.029(2) 0.032(2) -0.0023(13) -0.0035(14) -0.0019(14)
C7 0.0330(14) 0.0205(14) 0.0237(14) 0.0005(11) 0.0066(11) -0.0042(11)
C8 0.034(2) 0.032(2) 0.034(2) -0.0011(13) 0.0079(12) -0.0041(13)
C9 0.049(2) 0.040(2) 0.044(2) -0.003(2) 0.023(2) -0.008(2)
C10 0.073(2) 0.039(2) 0.029(2) -0.0028(15) 0.018(2) -0.015(2)
C11 0.056(2) 0.040(2) 0.025(2) 0.0022(14) -0.0009(14) -0.011(2)
C12 0.035(2) 0.033(2) 0.0284(15) 0.0014(13) 0.0049(12) -0.0074(13)
C13 0.0295(14) 0.0244(14) 0.0249(14) 0.0014(11) 0.0041(11) 0.0082(12)
C14 0.035(2) 0.033(2) 0.032(2) 0.0015(13) 0.0009(13) 0.0020(13)
C15 0.042(2) 0.049(2) 0.032(2) 0.0037(15) -0.0037(14) 0.008(2)
C16 0.059(2) 0.047(2) 0.032(2) 0.011(2) 0.001(2) 0.015(2)
C17 0.058(2) 0.029(2) 0.047(2) 0.0104(15) 0.008(2) 0.002(2)
C18 0.039(2) 0.029(2) 0.033(2) 0.0007(13) -0.0008(13) 0.0017(13)
C19 0.0247(13) 0.0241(15) 0.0287(14) 0.0050(11) 0.0014(11) -0.0047(11)
C20 0.036(2) 0.041(2) 0.029(2) 0.0024(14) 0.0001(12) -0.0038(14)
C21 0.042(2) 0.056(2) 0.037(2) 0.004(2) -0.0125(15) -0.008(2)
C22 0.027(2) 0.052(2) 0.058(2) 0.012(2) -0.006(2) -0.0063(15)
C23 0.029(2) 0.051(2) 0.053(2) 0.003(2) 0.0094(15) 0.0009(15)
C24 0.031(2) 0.037(2) 0.033(2) 0.0002(14) 0.0050(13) -0.0018(13)
C25 0.0272(14) 0.0215(13) 0.0230(14) 0.0009(11) 0.0066(11) 0.0006(11)
C26 0.0252(14) 0.031(2) 0.0299(15) -0.0095(12) 0.0074(11) -0.0028(12)
C27 0.035(2) 0.033(2) 0.044(2) -0.0085(14) 0.0073(14) 0.0026(13)
C28 0.042(2) 0.051(2) 0.056(2) -0.025(2) 0.019(2) 0.002(2)
C29 0.064(2) 0.081(3) 0.037(2) -0.014(2) 0.024(2) 0.006(2)
C30 0.082(3) 0.069(3) 0.037(2) 0.010(2) 0.027(2) 0.016(2)
C31 0.060(2) 0.037(2) 0.040(2) 0.000(2) 0.021(2) 0.010(2)
C32 0.0226(13) 0.0242(14) 0.0267(14) 0.0004(11) 0.0053(11) 0.0013(11)
C33 0.043(2) 0.033(2) 0.0244(15) 0.0058(13) 0.0115(13) 0.0163(14)
C34 0.037(2) 0.037(2) 0.040(2) 0.0089(14) 0.0171(14) 0.0093(14)
C35 0.038(2) 0.063(2) 0.047(2) 0.022(2) 0.015(2) 0.012(2)
C36 0.058(2) 0.071(3) 0.050(2) 0.022(2) 0.019(2) 0.037(2)
C37 0.088(3) 0.050(2) 0.043(2) 0.004(2) 0.013(2) 0.044(2)
C38 0.068(2) 0.037(2) 0.038(2) -0.0011(15) 0.003(2) 0.022(2)
C39 0.056(6) 0.192(15) 0.089(8) -0.030(10) 0.011(6) -0.013(9)
Cl1 0.078(2) 0.132(2) 0.124(5) 0.016(2) 0.015(2) 0.012(3)
Cl2 0.0657(14) 0.160(3) 0.227(4) 0.015(6) 0.019(2) -0.030(4)

loop_
_atom_site_label
_atom_site_type_symbol
_atom_site_fract_x
_atom_site_fract_y
_atom_site_fract_z
_atom_site_U_iso_or_equiv
_atom_site_thermal_displace_type
_atom_site_occupancy
_atom_site_calc_flag
_atom_site_refinement_flags
_atom_site_disorder_group
Rh Rh 0.536353(10) 0.718574(9) 0.314618(12) 0.02015(7) Uani 1 d . .
N1 N 0.48036(12) 0.79479(10) 0.34385(13) 0.0236(5) Uani 1 d . .
N2 N 0.45864(11) 0.66019(10) 0.35329(13) 0.0238(5) Uani 1 d . .
N3 N 0.58833(11) 0.64170(10) 0.27911(13) 0.0237(5) Uani 1 d . .
N4 N 0.60766(11) 0.77454(10) 0.26266(13) 0.0236(5) Uani 1 d . .
N5 N 0.37104(14) 0.85129(11) 0.3315(2) 0.0286(5) Uani 1 d . .
H105 H 0.3441(17) 0.8640(14) 0.2996(19) 0.027(9) Uiso 1 d . .
N6 N 0.60944(14) 0.57026(12) 0.1773(2) 0.0322(6) Uani 1 d . .
H106 H 0.5889(15) 0.5579(13) 0.1384(18) 0.022(8) Uiso 1 d . .
C1 C 0.51686(14) 0.83990(13) 0.3957(2) 0.0261(6) Uani 1 d . .
C2 C 0.5219(2) 0.90117(14) 0.3740(2) 0.0363(7) Uani 1 d . .
H2 H 0.4991 0.91485 0.3232 0.044 Uiso 1 calc R .
C3 C 0.5599(2) 0.9424(2) 0.4257(2) 0.0486(9) Uani 1 d . .
H3 H 0.5623 0.9844 0.4105 0.058 Uiso 1 calc R .
C4 C 0.5943(2) 0.9234(2) 0.4989(2) 0.0497(9) Uani 1 d . .
H4 H 0.6202 0.9520 0.5343 0.060 Uiso 1 calc R .
C5 C 0.5910(2) 0.8625(2) 0.5204(2) 0.0474(9) Uani 1 d . .
H5 H 0.6154 0.8488 0.5704 0.057 Uiso 1 calc R .
C6 C 0.5522(2) 0.82133(15) 0.4694(2) 0.0382(7) Uani 1 d . .
H6 H 0.5497 0.77946 0.4851 0.046 Uiso 1 calc R .
C7 C 0.44597(15) 0.65620(12) 0.4358(2) 0.0255(6) Uani 1 d . .
C8 C 0.3756(2) 0.65515(13) 0.4592(2) 0.0329(7) Uani 1 d . .
H8 H 0.3349 0.65372 0.4192 0.040 Uiso 1 calc R .
C9 C 0.3648(2) 0.6562(2) 0.5403(2) 0.0429(8) Uani 1 d . .
H9 H 0.3168 0.6553 0.5552 0.051 Uiso 1 calc R .
C10 C 0.4232(2) 0.6584(2) 0.5991(2) 0.0462(9) Uani 1 d . .
H10 H 0.4156 0.6599 0.6546 0.055 Uiso 1 calc R .
C11 C 0.4928(2) 0.65854(15) 0.5769(2) 0.0410(8) Uani 1 d . .
H11 H 0.5332 0.65936 0.6174 0.049 Uiso 1 calc R .
C12 C 0.5045(2) 0.65745(13) 0.4959(2) 0.0321(6) Uani 1 d . .
H12 H 0.5528 0.65756 0.4816 0.039 Uiso 1 calc R .
C13 C 0.60985(14) 0.59910(12) 0.3423(2) 0.0262(6) Uani 1 d . .
C14 C 0.6652(2) 0.61609(14) 0.4018(2) 0.0335(7) Uani 1 d . .
H14 H 0.6890 0.65455 0.3983 0.040 Uiso 1 calc R .
C15 C 0.6856(2) 0.5770(2) 0.4661(2) 0.0417(8) Uani 1 d . .
H15 H 0.7236 0.5886 0.5064 0.050 Uiso 1 calc R .
C16 C 0.6510(2) 0.5213(2) 0.4717(2) 0.0466(9) Uani 1 d . .
H16 H 0.6657 0.4943 0.5153 0.056 Uiso 1 calc R .
C17 C 0.5951(2) 0.50468(15) 0.4140(2) 0.0447(8) Uani 1 d . .
H17 H 0.5703 0.46682 0.4188 0.054 Uiso 1 calc R .
C18 C 0.5750(2) 0.54317(13) 0.3493(2) 0.0342(7) Uani 1 d . .
H18 H 0.5370 0.53122 0.3092 0.041 Uiso 1 calc R .
C19 C 0.68343(14) 0.77073(12) 0.2882(2) 0.0259(6) Uani 1 d . .
C20 C 0.7089(2) 0.78248(14) 0.3683(2) 0.0357(7) Uani 1 d . .
H20 H 0.6759 0.79460 0.4051 0.043 Uiso 1 calc R .
C21 C 0.7824(2) 0.7766(2) 0.3950(2) 0.0463(9) Uani 1 d . .
H21 H 0.7994 0.7849 0.4499 0.056 Uiso 1 calc R .
C22 C 0.8311(2) 0.7589(2) 0.3422(2) 0.0464(9) Uani 1 d . .
H22 H 0.8813 0.7547 0.3607 0.056 Uiso 1 calc R .
C23 C 0.8062(2) 0.7473(2) 0.2627(2) 0.0440(8) Uani 1 d . .
H23 H 0.8395 0.7355 0.2261 0.053 Uiso 1 calc R .
C24 C 0.7331(2) 0.75266(14) 0.2355(2) 0.0338(7) Uani 1 d . .
H24 H 0.7165 0.74399 0.1806 0.041 Uiso 1 calc R .
C25 C 0.41529(14) 0.80592(12) 0.3043(2) 0.0236(6) Uani 1 d . .
C26 C 0.35706(14) 0.85966(13) 0.4122(2) 0.0285(6) Uani 1 d . .
C27 C 0.3279(2) 0.91481(14) 0.4352(2) 0.0372(7) Uani 1 d . .
H27 H 0.3178 0.94677 0.3967 0.045 Uiso 1 calc R .
C28 C 0.3135(2) 0.9233(2) 0.5143(2) 0.0489(9) Uani 1 d . .
H28 H 0.2937 0.9613 0.5299 0.059 Uiso 1 calc R .
C29 C 0.3275(2) 0.8775(2) 0.5701(2) 0.0591(11) Uani 1 d . .
H29 H 0.3181 0.8835 0.6244 0.071 Uiso 1 calc R .
C30 C 0.3551(2) 0.8230(2) 0.5467(2) 0.0609(11) Uani 1 d . .
H30 H 0.3635 0.7907 0.5849 0.073 Uiso 1 calc R .
C31 C 0.3709(2) 0.8139(2) 0.4687(2) 0.0449(8) Uani 1 d . .
H31 H 0.3914 0.7761 0.4540 0.054 Uiso 1 calc R .
C32 C 0.58088(14) 0.62570(12) 0.2020(2) 0.0243(6) Uani 1 d . .
C33 C 0.6788(2) 0.54473(14) 0.2008(2) 0.0331(7) Uani 1 d . .
C34 C 0.7349(2) 0.57809(15) 0.2417(2) 0.0370(7) Uani 1 d . .
H34 H 0.7271 0.61941 0.2570 0.044 Uiso 1 calc R .
C35 C 0.8027(2) 0.5512(2) 0.2603(2) 0.0484(9) Uani 1 d . .
H35 H 0.8409 0.5738 0.2897 0.058 Uiso 1 calc R .
C36 C 0.8150(2) 0.4914(2) 0.2361(2) 0.0584(11) Uani 1 d . .
H36 H 0.8619 0.4735 0.2473 0.070 Uiso 1 calc R .
C37 C 0.7597(2) 0.4588(2) 0.1962(2) 0.0597(11) Uani 1 d . .
H37 H 0.7681 0.4181 0.1786 0.072 Uiso 1 calc R .
C38 C 0.6907(2) 0.48435(9) 0.1810(2) 0.0477(9) Uani 1 d . .
H38 H 0.6516 0.46003 0.1568 0.057 Uiso 1 calc R .
C39 C 0.5112(2) 0.89169(9) 0.7957(2) 0.112(5) Uani 0.50 d PRD .
H39A H 0.4768 0.89950 0.8360 0.135 Uiso 0.50 calc PR .
H39B H 0.5609 0.89736 0.8235 0.135 Uiso 0.50 calc PR .
Cl1 Cl 0.4985(2) 0.94070(9) 0.7296(2) 0.111(2) Uani 0.50 d PRD .
Cl2 Cl 0.5007(2) 0.80352(9) 0.7612(2) 0.1506(14) Uani 0.50 d PRD .

loop_
_atom_type_symbol
_atom_type_description
_atom_type_scat_dispersion_real
_atom_type_scat_dispersion_imag
_atom_type_scat_source
Rh Rh -1.1178 0.9187 'International Tables Vol C Tables 4.2.6.8 and 6.1.1.4'
C C 0.0033 0.0016 'International Tables Vol C Tables 4.2.6.8 and 6.1.1.4'
H H 0.0000 0.0000 'International Tables Vol C Tables 4.2.6.8 and 6.1.1.4'
N N 0.0061 0.0033 'International Tables Vol C Tables 4.2.6.8 and 6.1.1.4'
Cl Cl 0.1484 0.1585 'International Tables Vol C Tables 4.2.6.8 and 6.1.1.4'

loop_
_geom_angle_atom_site_label_1
_geom_angle_atom_site_label_2
_geom_angle_atom_site_label_3
_geom_angle
_geom_angle_site_symmetry_1
_geom_angle_site_symmetry_3
_geom_angle_publ_flag
N1 Rh N3 176.58(8) . . ?
N1 Rh N4 89.24(9) . . ?
N3 Rh N4 90.98(9) . . ?
N1 Rh N2 91.99(9) . . ?
N3 Rh N2 87.39(9) . . ?
N4 Rh N2 173.22(8) . . ?
N1 Rh Rh 88.02(6) . 2_655 ?
N3 Rh Rh 88.59(6) . 2_655 ?
N4 Rh Rh 86.82(6) . 2_655 ?
N2 Rh Rh 86.57(6) . 2_655 ?
C25 N1 C1 121.1(2) . . ?
C25 N1 Rh 119.1(2) . . ?
C1 N1 Rh 118.9(2) . . ?
C32 N2 C7 119.6(2) 2_655 . ?
C32 N2 Rh 118.3(2) 2_655 . ?
C7 N2 Rh 122.2(2) . . ?
C32 N3 C13 122.4(2) . . ?
C32 N3 Rh 119.6(2) . . ?
C13 N3 Rh 114.8(2) . . ?
C25 N4 C19 119.4(2) 2_655 . ?
C25 N4 Rh 119.7(2) 2_655 . ?
C19 N4 Rh 119.9(2) . . ?
C25 N5 C26 125.5(3) . . ?
C25 N5 H105 114.0(25) . . ?
C26 N5 H105 117.0(25) . . ?
C32 N6 C33 128.3(3) . . ?
C32 N6 H106 112.7(22) . . ?
C33 N6 H106 116.6(22) . . ?
C6 C1 C2 118.2(3) . . ?
C6 C1 N1 118.7(3) . . ?
C2 C1 N1 123.0(3) . . ?
C3 C2 C1 120.5(3) . . ?
C3 C2 H2 119.8 . . ?
C1 C2 H2 119.8 . . ?
C4 C3 C2 120.6(3) . . ?
C4 C3 H3 119.7 . . ?
C2 C3 H3 119.7 . . ?
C5 C4 C3 119.5(3) . . ?
C5 C4 H4 120.3 . . ?
C3 C4 H4 120.3 . . ?
C4 C5 C6 120.0(3) . . ?
C4 C5 H5 120.0 . . ?
C6 C5 H5 120.0 . . ?
C5 C6 C1 121.2(3) . . ?
C5 C6 H6 119.4 . . ?
C1 C6 H6 119.4 . . ?
C12 C7 C8 118.2(3) . . ?
C12 C7 N2 119.7(2) . . ?
C8 C7 N2 122.0(2) . . ?
C9 C8 C7 120.8(3) . . ?
C9 C8 H8 119.6 . . ?
C7 C8 H8 119.6 . . ?
C10 C9 C8 120.4(3) . . ?
C10 C9 H9 119.8 . . ?
C8 C9 H9 119.8 . . ?
C9 C10 C11 119.4(3) . . ?
C9 C10 H10 120.3 . . ?
C11 C10 H10 120.3 . . ?
C10 C11 C12 120.8(3) . . ?
C10 C11 H11 119.6 . . ?
C12 C11 H11 119.6 . . ?
C11 C12 C7 120.3(3) . . ?
C11 C12 H12 119.8 . . ?
C7 C12 H12 119.8 . . ?
C18 C13 C14 119.0(3) . . ?
C18 C13 N3 122.5(2) . . ?
C14 C13 N3 118.4(3) . . ?
C15 C14 C13 120.1(3) . . ?
C15 C14 H14 119.9 . . ?
C13 C14 H14 119.9 . . ?
C16 C15 C14 120.2(3) . . ?
C16 C15 H15 119.9 . . ?
C14 C15 H15 119.9 . . ?
C15 C16 C17 120.1(3) . . ?
C15 C16 H16 119.9 . . ?
C17 C16 H16 119.9 . . ?
C16 C17 C18 120.0(3) . . ?
C16 C17 H17 120.0 . . ?
C18 C17 H17 120.0 . . ?
C17 C18 C13 120.6(3) . . ?
C17 C18 H18 119.7 . . ?
C13 C18 H18 119.7 . . ?
C20 C19 C24 118.6(3) . . ?
C20 C19 N4 119.6(2) . . ?
C24 C19 N4 121.7(2) . . ?
C19 C20 C21 120.4(3) . . ?
C19 C20 H20 119.8 . . ?
C21 C20 H20 119.8 . . ?
C22 C21 C20 120.5(3) . . ?
C22 C21 H21 119.8 . . ?
C20 C21 H21 119.8 . . ?
C23 C22 C21 119.5(3) . . ?
C23 C22 H22 120.3 . . ?
C21 C22 H22 120.3 . . ?
C22 C23 C24 120.6(3) . . ?
C22 C23 H23 119.7 . . ?
C24 C23 H23 119.7 . . ?
C23 C24 C19 120.5(3) . . ?
C23 C24 H24 119.8 . . ?
C19 C24 H24 119.8 . . ?
N1 C25 N4 120.4(2) . 2_655 ?
N1 C25 N5 120.2(2) . . ?
N4 C25 N5 119.4(2) 2_655 . ?
C31 C26 C27 119.1(3) . . ?
C31 C26 N5 121.3(3) . . ?
C27 C26 N5 119.6(3) . . ?
C28 C27 C26 120.1(3) . . ?
C28 C27 H27 120.0 . . ?
C26 C27 H27 120.0 . . ?
C29 C28 C27 120.4(3) . . ?
C29 C28 H28 119.8 . . ?
C27 C28 H28 119.8 . . ?
C30 C29 C28 119.2(3) . . ?
C30 C29 H29 120.4 . . ?
C28 C29 H29 120.4 . . ?
C29 C30 C31 121.3(4) . . ?
C29 C30 H30 119.3 . . ?
C31 C30 H30 119.3 . . ?
C26 C31 C30 119.9(3) . . ?
C26 C31 H31 120.0 . . ?
C30 C31 H31 120.0 . . ?
N3 C32 N2 120.6(2) . 2_655 ?
N3 C32 N6 120.7(2) . . ?
N2 C32 N6 118.5(2) 2_655 . ?
C38 C33 C34 119.1(3) . . ?
C38 C33 N6 118.3(3) . . ?
C34 C33 N6 122.6(3) . . ?
C33 C34 C35 119.9(3) . . ?
C33 C34 H34 120.0 . . ?
C35 C34 H34 120.0 . . ?
C36 C35 C34 120.3(4) . . ?
C36 C35 H35 119.9 . . ?
C34 C35 H35 119.9 . . ?
C37 C36 C35 119.5(3) . . ?
C37 C36 H36 120.3 . . ?
C35 C36 H36 120.3 . . ?
C36 C37 C38 120.5(3) . . ?
C36 C37 H37 119.7 . . ?
C38 C37 H37 119.7 . . ?
C33 C38 C37 120.5(3) . . ?
C33 C38 H38 119.8 . . ?
C37 C38 H38 119.8 . . ?
Cl1 C39 Cl2 117.2 . . ?
Cl1 C39 H39A 108.0 . . ?
Cl2 C39 H39A 108.0 . . ?
Cl1 C39 H39B 108.0 . . ?
Cl2 C39 H39B 108.0 . . ?
H39A C39 H39B 107.2 . . ?

loop_
_geom_bond_atom_site_label_1
_geom_bond_atom_site_label_2
_geom_bond_distance
_geom_bond_site_symmetry_2
_geom_bond_publ_flag
Rh N1 2.043(2) . ?
Rh N3 2.049(2) . ?
Rh N4 2.057(2) . ?
Rh N2 2.075(2) . ?
Rh Rh 2.4077(4) 2_655 ?
N1 C25 1.329(3) . ?
N1 C1 1.426(3) . ?
N2 C32 1.339(3) 2_655 ?
N2 C7 1.422(3) . ?
N3 C32 1.324(3) . ?
N3 C13 1.425(3) . ?
N4 C25 1.336(3) 2_655 ?
N4 C19 1.422(3) . ?
N5 C25 1.390(3) . ?
N5 C26 1.409(4) . ?
N5 H105 0.74(3) . ?
N6 C32 1.397(3) . ?
N6 C33 1.413(4) . ?
N6 H106 0.76(3) . ?
C1 C6 1.385(4) . ?
C1 C2 1.387(4) . ?
C2 C3 1.380(4) . ?
C2 H2 0.95 . ?
C3 C4 1.375(5) . ?
C3 H3 0.95 . ?
C4 C5 1.374(5) . ?
C4 H4 0.95 . ?
C5 C6 1.380(4) . ?
C5 H5 0.95 . ?
C6 H6 0.95 . ?
C7 C12 1.391(4) . ?
C7 C8 1.401(4) . ?
C8 C9 1.387(4) . ?
C8 H8 0.95 . ?
C9 C10 1.376(5) . ?
C9 H9 0.95 . ?
C10 C11 1.380(5) . ?
C10 H10 0.95 . ?
C11 C12 1.391(4) . ?
C11 H11 0.95 . ?
C12 H12 0.95 . ?
C13 C18 1.388(4) . ?
C13 C14 1.393(4) . ?
C14 C15 1.387(4) . ?
C14 H14 0.95 . ?
C15 C16 1.378(5) . ?
C15 H15 0.95 . ?
C16 C17 1.379(5) . ?
C16 H16 0.95 . ?
C17 C18 1.383(4) . ?
C17 H17 0.95 . ?
C18 H18 0.95 . ?
C19 C20 1.389(4) . ?
C19 C24 1.396(4) . ?
C20 C21 1.390(4) . ?
C20 H20 0.95 . ?
C21 C22 1.381(5) . ?
C21 H21 0.95 . ?
C22 C23 1.376(5) . ?
C22 H22 0.95 . ?
C23 C24 1.383(4) . ?
C23 H23 0.95 . ?
C24 H24 0.95 . ?
C25 N4 1.336(3) 2_655 ?
C26 C31 1.373(4) . ?
C26 C27 1.387(4) . ?
C27 C28 1.385(5) . ?
C27 H27 0.95 . ?
C28 C29 1.368(5) . ?
C28 H28 0.95 . ?
C29 C30 1.365(5) . ?
C29 H29 0.95 . ?
C30 C31 1.378(5) . ?
C30 H30 0.95 . ?
C31 H31 0.95 . ?
C32 N2 1.339(3) 2_655 ?
C33 C38 1.378(4) . ?
C33 C34 1.383(4) . ?
C34 C35 1.389(4) . ?
C34 H34 0.95 . ?
C35 C36 1.387(5) . ?
C35 H35 0.95 . ?
C36 C37 1.357(6) . ?
C36 H36 0.95 . ?
C37 C38 1.389(5) . ?
C37 H37 0.95 . ?
C38 H38 0.95 . ?
C39 Cl1 1.53 . ?
C39 Cl2 2.01 . ?
C39 H39A 0.99 . ?
C39 H39B 0.99 . ?
Cl1 Cl1 0.676(5) 2_656 ?
Cl1 C39 1.153(2) 2_656 ?
Cl2 Cl2 0.371(5) 2_656 ?
Cl2 C39 2.140(2) 2_656 ?

loop_
_geom_torsion_atom_site_label_1
_geom_torsion_atom_site_label_2
_geom_torsion_atom_site_label_3
_geom_torsion_atom_site_label_4
_geom_torsion
_geom_torsion_site_symmetry_1
_geom_torsion_site_symmetry_2
_geom_torsion_site_symmetry_3
_geom_torsion_site_symmetry_4
_geom_torsion_publ_flag
N3 Rh N1 C25 14.8(15) . . . . ?
N4 Rh N1 C25 108.6(2) . . . . ?
N2 Rh N1 C25 -64.7(2) . . . . ?
Rh Rh N1 C25 21.8(2) 2_655 . . . ?
N3 Rh N1 C1 -154.4(14) . . . . ?
N4 Rh N1 C1 -60.6(2) . . . . ?
N2 Rh N1 C1 126.0(2) . . . . ?
Rh Rh N1 C1 -147.5(2) 2_655 . . . ?
N1 Rh N2 C32 113.4(2) . . . 2_655 ?
N3 Rh N2 C32 -63.3(2) . . . 2_655 ?
N4 Rh N2 C32 13.0(8) . . . 2_655 ?
Rh Rh N2 C32 25.5(2) 2_655 . . 2_655 ?
N1 Rh N2 C7 -66.1(2) . . . . ?
N3 Rh N2 C7 117.2(2) . . . . ?
N4 Rh N2 C7 -166.5(6) . . . . ?
Rh Rh N2 C7 -154.0(2) 2_655 . . . ?
N1 Rh N3 C32 21.1(15) . . . . ?
N4 Rh N3 C32 -72.6(2) . . . . ?
N2 Rh N3 C32 100.8(2) . . . . ?
Rh Rh N3 C32 14.2(2) 2_655 . . . ?
N1 Rh N3 C13 -139.1(14) . . . . ?
N4 Rh N3 C13 127.2(2) . . . . ?
N2 Rh N3 C13 -59.4(2) . . . . ?
Rh Rh N3 C13 -146.0(2) 2_655 . . . ?
N1 Rh N4 C25 -67.6(2) . . . 2_655 ?
N3 Rh N4 C25 109.0(2) . . . 2_655 ?
N2 Rh N4 C25 33.0(8) . . . 2_655 ?
Rh Rh N4 C25 20.5(2) 2_655 . . 2_655 ?
N1 Rh N4 C19 124.6(2) . . . . ?
N3 Rh N4 C19 -58.8(2) . . . . ?
N2 Rh N4 C19 -134.8(7) . . . . ?
Rh Rh N4 C19 -147.3(2) 2_655 . . . ?
C25 N1 C1 C6 137.8(3) . . . . ?
Rh N1 C1 C6 -53.2(3) . . . . ?
C25 N1 C1 C2 -45.7(4) . . . . ?
Rh N1 C1 C2 123.3(3) . . . . ?
C6 C1 C2 C3 -1.5(4) . . . . ?
N1 C1 C2 C3 -178.0(3) . . . . ?
C1 C2 C3 C4 1.1(5) . . . . ?
C2 C3 C4 C5 0.3(6) . . . . ?
C3 C4 C5 C6 -1.2(6) . . . . ?
C4 C5 C6 C1 0.8(5) . . . . ?
C2 C1 C6 C5 0.5(5) . . . . ?
N1 C1 C6 C5 177.2(3) . . . . ?
C32 N2 C7 C12 140.5(3) 2_655 . . . ?
Rh N2 C7 C12 -40.0(3) . . . . ?
C32 N2 C7 C8 -43.9(4) 2_655 . . . ?
Rh N2 C7 C8 135.6(2) . . . . ?
C12 C7 C8 C9 0.9(4) . . . . ?
N2 C7 C8 C9 -174.8(3) . . . . ?
C7 C8 C9 C10 0.2(5) . . . . ?
C8 C9 C10 C11 -1.2(5) . . . . ?
C9 C10 C11 C12 1.1(5) . . . . ?
C10 C11 C12 C7 0.0(5) . . . . ?
C8 C7 C12 C11 -0.9(4) . . . . ?
N2 C7 C12 C11 174.9(3) . . . . ?
C32 N3 C13 C18 -52.2(4) . . . . ?
Rh N3 C13 C18 107.3(3) . . . . ?
C32 N3 C13 C14 131.7(3) . . . . ?
Rh N3 C13 C14 -68.8(3) . . . . ?
C18 C13 C14 C15 1.1(4) . . . . ?
N3 C13 C14 C15 177.3(3) . . . . ?
C13 C14 C15 C16 -0.4(5) . . . . ?
C14 C15 C16 C17 -1.1(5) . . . . ?
C15 C16 C17 C18 1.8(5) . . . . ?
C16 C17 C18 C13 -1.1(5) . . . . ?
C14 C13 C18 C17 -0.4(4) . . . . ?
N3 C13 C18 C17 -176.4(3) . . . . ?
C25 N4 C19 C20 132.1(3) 2_655 . . . ?
Rh N4 C19 C20 -60.0(3) . . . . ?
C25 N4 C19 C24 -50.8(4) 2_655 . . . ?
Rh N4 C19 C24 117.0(3) . . . . ?
C24 C19 C20 C21 0.4(4) . . . . ?
N4 C19 C20 C21 177.5(3) . . . . ?
C19 C20 C21 C22 -0.2(5) . . . . ?
C20 C21 C22 C23 0.3(5) . . . . ?
C21 C22 C23 C24 -0.6(5) . . . . ?
C22 C23 C24 C19 0.8(5) . . . . ?
C20 C19 C24 C23 -0.7(4) . . . . ?
N4 C19 C24 C23 -177.7(3) . . . . ?
C1 N1 C25 N4 157.1(2) . . . 2_655 ?
Rh N1 C25 N4 -11.9(3) . . . 2_655 ?
C1 N1 C25 N5 -21.6(4) . . . . ?
Rh N1 C25 N5 169.4(2) . . . . ?
C26 N5 C25 N1 -46.2(4) . . . . ?
C26 N5 C25 N4 135.1(3) . . . 2_655 ?
C25 N5 C26 C31 -17.3(4) . . . . ?
C25 N5 C26 C27 163.5(3) . . . . ?
C31 C26 C27 C28 0.3(4) . . . . ?
N5 C26 C27 C28 179.5(3) . . . . ?
C26 C27 C28 C29 -0.3(5) . . . . ?
C27 C28 C29 C30 -0.7(6) . . . . ?
C28 C29 C30 C31 1.8(6) . . . . ?
C27 C26 C31 C30 0.7(5) . . . . ?
N5 C26 C31 C30 -178.5(3) . . . . ?
C29 C30 C31 C26 -1.8(6) . . . . ?
C13 N3 C32 N2 160.4(2) . . . 2_655 ?
Rh N3 C32 N2 1.8(3) . . . 2_655 ?
C13 N3 C32 N6 -14.8(4) . . . . ?
Rh N3 C32 N6 -173.4(2) . . . . ?
C33 N6 C32 N3 -45.2(4) . . . . ?
C33 N6 C32 N2 139.5(3) . . . 2_655 ?
C32 N6 C33 C38 167.9(3) . . . . ?
C32 N6 C33 C34 -13.0(5) . . . . ?
C38 C33 C34 C35 1.7(4) . . . . ?
N6 C33 C34 C35 -177.4(3) . . . . ?
C33 C34 C35 C36 1.8(5) . . . . ?
C34 C35 C36 C37 -2.0(5) . . . . ?
C35 C36 C37 C38 -1.2(6) . . . . ?
C34 C33 C38 C37 -5.0(4) . . . . ?
N6 C33 C38 C37 174.1(3) . . . . ?
C36 C37 C38 C33 4.8(5) . . . . ?
Cl2 C39 Cl1 Cl1 166.7(8) . . . 2_656 ?
Cl2 C39 Cl1 C39 2.5(4) . . . 2_656 ?
Cl1 C39 Cl2 Cl2 10.5(11) . . . 2_656 ?
Cl1 C39 Cl2 C39 -1.8(3) . . . 2_656 ?
